data_7211343
loop_
_publ_author_name
'Yue, Zhong-Cheng'
'Shen, Li-Xia'
'Wu, Huan-Huan'
'Li, Xing-Hui'
'Niu, Yun-Yin'

_publ_section_title
;
 pH-dependent assembly of metal--organic hybrid compounds based on
 octamolybdates and a new flexible multidentate ligand
;
_journal_issue 46
_journal_name_full CrystEngComm
_journal_page_first 9938
_journal_paper_doi 10.1039/c3ce41223g
_journal_volume 15
_journal_year 2013
_chemical_formula_moiety '0.5(C72 H72 Cu4 Mo16 N24 O56), O'
_chemical_formula_sum 'C36 H42 Cu2 Mo8 N12 O29'
_chemical_formula_weight 2001.42
_chemical_name_systematic
;
 ? 
;
_space_group_crystal_system monoclinic
_space_group_IT_number 14
_space_group_name_Hall '-P 2ybc'
_space_group_name_H-M_alt 'P 1 21/c 1'
_symmetry_space_group_name_Hall '-P 2ybc'
_symmetry_space_group_name_H-M 'P 1 21/c 1'
_atom_sites_solution_hydrogens geom
_atom_sites_solution_primary direct
_atom_sites_solution_secondary difmap
_audit_creation_date 2013-03-25
_audit_creation_method
;
  Olex2 1.2
  (compiled Dec  5 2012 16:20:19, GUI svn.r4385)
;
_cell_angle_alpha 90.00
_cell_angle_beta 115.844(6)
_cell_angle_gamma 90.00
_cell_formula_units_Z 2
_cell_length_a 11.4044(6)
_cell_length_b 22.5801(8)
_cell_length_c 11.8951(6)
_cell_measurement_reflns_used 5444
_cell_measurement_temperature 291(2)
_cell_measurement_theta_max 26.3104
_cell_measurement_theta_min 3.2879
_cell_volume 2756.8(3)
_computing_cell_refinement
;
CrysAlisPro, Agilent Technologies,
Version 1.171.36.21 (release 14-08-2012 CrysAlis171 .NET)
(compiled Sep 14 2012,17:21:16)
;
_computing_data_collection
;
CrysAlisPro, Agilent Technologies,
Version 1.171.36.21 (release 14-08-2012 CrysAlis171 .NET)
(compiled Sep 14 2012,17:21:16)
;
_computing_data_reduction
;
CrysAlisPro, Agilent Technologies,
Version 1.171.36.21 (release 14-08-2012 CrysAlis171 .NET)
(compiled Sep 14 2012,17:21:16)
;
_computing_molecular_graphics
;
O. V. Dolomanov, L. J. Bourhis, R. J. Gildea, J. A. K. Howard and H. Puschmann,
OLEX2: a complete structure solution, refinement and analysis program.
J. Appl. Cryst. (2009). 42, 339-341.
;
_computing_publication_material
;
O. V. Dolomanov, L. J. Bourhis, R. J. Gildea, J. A. K. Howard and H. Puschmann,
OLEX2: a complete structure solution, refinement and analysis program.
J. Appl. Cryst. (2009). 42, 339-341.
;
_computing_structure_refinement
;
SHELXL, G.M. Sheldrick, Acta Cryst.
(2008). A64, 112-122
;
_computing_structure_solution
;
SHELXS, G.M. Sheldrick, Acta Cryst.
(2008). A64, 112-122
;
_diffrn_ambient_temperature 291.15
_diffrn_detector_area_resol_mean 16.2312
_diffrn_measured_fraction_theta_full 0.998
_diffrn_measured_fraction_theta_max 0.998
_diffrn_measurement_details
;
  1 omega  -12.00   25.00   1.0000   12.0000
omega____ theta____ kappa____ phi______ frames
    -      -17.1323  -99.0000  -30.0000 37

  2 omega  -62.00  -25.00   1.0000   12.0000
omega____ theta____ kappa____ phi______ frames
    -      -17.1323  124.0000  105.0000 37

  3 omega  -42.00   39.00   1.0000   12.0000
omega____ theta____ kappa____ phi______ frames
    -       19.7104  -57.0000   90.0000 81

  4 omega  -11.00   57.00   1.0000   12.0000
omega____ theta____ kappa____ phi______ frames
    -       19.7104    0.0000   90.0000 68

  5 omega   -6.00   19.00   1.0000   12.0000
omega____ theta____ kappa____ phi______ frames
    -       19.7104   37.0000  150.0000 25
;
_diffrn_measurement_device_type 'Xcalibur, Eos, Gemini'
_diffrn_measurement_method '\w scans'
_diffrn_orient_matrix_UB_11 0.0626573000
_diffrn_orient_matrix_UB_12 0.0126499000
_diffrn_orient_matrix_UB_13 0.0185481000
_diffrn_orient_matrix_UB_21 0.0267327000
_diffrn_orient_matrix_UB_22 -0.0286481000
_diffrn_orient_matrix_UB_23 0.0032234000
_diffrn_orient_matrix_UB_31 -0.0118212000
_diffrn_orient_matrix_UB_32 0.0022309000
_diffrn_orient_matrix_UB_33 -0.0635453000
_diffrn_radiation_monochromator graphite
_diffrn_radiation_type 'Mo K\a'
_diffrn_radiation_wavelength 0.7107
_diffrn_reflns_av_R_equivalents 0.0336
_diffrn_reflns_av_unetI/netI 0.0519
_diffrn_reflns_limit_h_max 13
_diffrn_reflns_limit_h_min -14
_diffrn_reflns_limit_k_max 20
_diffrn_reflns_limit_k_min -28
_diffrn_reflns_limit_l_max 14
_diffrn_reflns_limit_l_min -14
_diffrn_reflns_number 12576
_diffrn_reflns_theta_full 26.37
_diffrn_reflns_theta_max 26.37
_diffrn_reflns_theta_min 3.31
_diffrn_source 'Enhance (Mo) X-ray Source'
_exptl_absorpt_coefficient_mu 2.610
_exptl_absorpt_correction_T_max 1.00000
_exptl_absorpt_correction_T_min 0.94812
_exptl_absorpt_correction_type multi-scan
_exptl_absorpt_process_details
;
CrysAlisPro, Agilent Technologies,
Version 1.171.36.21 (release 14-08-2012 CrysAlis171 .NET)
(compiled Sep 14 2012,17:21:16)
Empirical absorption correction using spherical harmonics,
 implemented in SCALE3 ABSPACK scaling algorithm.
;
_exptl_crystal_density_diffrn 2.411
_exptl_crystal_density_method 'not measured'
_exptl_crystal_F_000 1936
_exptl_crystal_size_max 0.18
_exptl_crystal_size_mid 0.16
_exptl_crystal_size_min 0.15
_refine_diff_density_max 0.647
_refine_diff_density_min -0.888
_refine_diff_density_rms 0.132
_refine_ls_extinction_method none
_refine_ls_goodness_of_fit_ref 1.083
_refine_ls_hydrogen_treatment mixed
_refine_ls_matrix_type full
_refine_ls_number_parameters 401
_refine_ls_number_reflns 5626
_refine_ls_number_restraints 8
_refine_ls_restrained_S_all 1.108
_refine_ls_R_factor_all 0.0494
_refine_ls_R_factor_gt 0.0355
_refine_ls_shift/su_max 0.001
_refine_ls_shift/su_mean 0.000
_refine_ls_structure_factor_coef Fsqd
_refine_ls_weighting_details 'calc w=1/[\s^2^(Fo^2^)+(0.0196P)^2^+2.6434P] where P=(Fo^2^+2Fc^2^)/3'
_refine_ls_weighting_scheme calc
_refine_ls_wR_factor_gt 0.0669
_refine_ls_wR_factor_ref 0.0715
_reflns_number_gt 4614
_reflns_number_total 5626
_reflns_threshold_expression >2sigma(I)
_cod_data_source_file c3ce41223g.txt
_cod_data_source_block nyy2013031802
_cod_original_cell_volume 2756.8(2)
_cod_database_code 7211343
_chemical_oxdiff_formula C20H20N4O4Mo8Cu1
_reflns_odcompleteness_completeness 99.74
_reflns_odcompleteness_iscentric 1
_reflns_odcompleteness_theta 26.32
_olex2_refinement_description
;
1. Fixed Uiso
 At 1.2 times of:
  H1 of C1, H18 of C18, H17 of C17, {H7A,H7B} of C7, {H2A,H2B} of C2, H15 of
  C15, H8 of C8, {H11A,H11B} of C11, H9 of C9, H16 of C16, H4 of C4, H14 of C14,
   H12 of C12, H6 of C6, H13 of C13
2. Restrained distances
 Cu1-O14A
 2.1 with sigma of 0.02
 Cu1-O14
 2.2 with sigma of 0.02
3. Uiso/Uaniso restraints and constraints
Uanis(O14) ~ Ueq: with sigma of 0.008 and sigma for terminal atoms of 0.008
Uanis(O14) = Uanis(O14A)
4. Others
 Sof(O14)=1-Sof(O14A)
 Fixed Sof: O15(0.5)
5.a Secondary CH2 refined with riding coordinates:
 C2(H2A,H2B), C7(H7A,H7B), C11(H11A,H11B)
5.b Aromatic/amide H refined with riding coordinates:
 C1(H1), C4(H4), C6(H6), C8(H8), C9(H9), C12(H12), C13(H13), C14(H14),
 C15(H15), C16(H16), C17(H17), C18(H18)
;

loop_
_space_group_symop_id
_space_group_symop_operation_xyz
1 'x, y, z'
2 '-x, y+1/2, -z+1/2'
3 '-x, -y, -z'
4 'x, -y-1/2, z-1/2'

loop_
_atom_site_label
_atom_site_type_symbol
_atom_site_fract_x
_atom_site_fract_y
_atom_site_fract_z
_atom_site_U_iso_or_equiv
_atom_site_adp_type
_atom_site_occupancy
_atom_site_symmetry_multiplicity
_atom_site_calc_flag
_atom_site_refinement_flags
_atom_site_disorder_assembly
_atom_site_disorder_group
Mo1 Mo -0.05627(4) 0.386869(19) 0.23105(4) 0.01905(11) Uani 1 1 d . . .
Mo2 Mo 0.21504(4) 0.401741(19) 0.48722(4) 0.01977(11) Uani 1 1 d . . .
Mo3 Mo 0.00817(4) 0.524694(18) 0.36080(3) 0.01387(10) Uani 1 1 d . . .
Mo4 Mo 0.27339(4) 0.519738(18) 0.66031(3) 0.01508(10) Uani 1 1 d . . .
Cu1 Cu 0.24877(6) 0.64070(3) 0.52074(6) 0.02523(16) Uani 1 1 d D . .
O1 O -0.1907(4) 0.34398(16) 0.1883(3) 0.0320(9) Uani 1 1 d . . .
O2 O 0.0324(4) 0.35505(17) 0.1628(3) 0.0348(10) Uani 1 1 d . . .
O3 O 0.0462(3) 0.36446(14) 0.4002(3) 0.0205(8) Uani 1 1 d . . .
O4 O 0.0939(3) 0.46422(14) 0.3229(3) 0.0190(7) Uani 1 1 d . . .
O5 O 0.2980(4) 0.37634(17) 0.4078(3) 0.0358(10) Uani 1 1 d . . .
O6 O 0.2704(4) 0.35941(16) 0.6183(3) 0.0329(9) Uani 1 1 d . . .
O7 O 0.3206(3) 0.47423(15) 0.5512(3) 0.0221(8) Uani 1 1 d . . .
O8 O 0.1087(3) 0.46371(14) 0.5593(3) 0.0158(7) Uani 1 1 d . . .
O9 O -0.0530(3) 0.56799(15) 0.2327(3) 0.0234(8) Uani 1 1 d . . .
O10 O 0.1406(3) 0.56859(14) 0.4693(3) 0.0194(7) Uani 1 1 d . A .
O11 O 0.1365(3) 0.54247(14) 0.7069(3) 0.0161(7) Uani 1 1 d . . .
O12 O 0.3722(3) 0.48636(15) 0.7962(3) 0.0229(8) Uani 1 1 d . . .
O13 O 0.3478(3) 0.58893(15) 0.6689(3) 0.0234(8) Uani 1 1 d . A .
O14 O 0.4197(13) 0.6254(8) 0.4594(14) 0.056(3) Uani 0.54(2) 1 d PDU A 1
O15 O 0.4259(11) 0.5218(7) 0.4023(10) 0.110(5) Uani 0.50 1 d P . .
N1 N -0.1358(4) 0.44325(18) 0.0627(3) 0.0208(9) Uani 1 1 d . . .
N2 N -0.2456(4) 0.50884(18) -0.0809(3) 0.0210(9) Uani 1 1 d . . .
N3 N 0.1407(4) 0.67954(19) 0.3599(4) 0.0269(10) Uani 1 1 d . A .
N4 N -0.0222(4) 0.71759(19) 0.1965(4) 0.0266(10) Uani 1 1 d . A .
N5 N -0.5802(4) 0.69731(19) 0.1442(4) 0.0249(10) Uani 1 1 d . . .
N6 N -0.6622(4) 0.78725(19) 0.1092(4) 0.0288(11) Uani 1 1 d . . .
C1 C -0.2490(5) 0.6497(2) -0.0178(4) 0.0251(12) Uani 1 1 d . . .
H1 H -0.1849 0.6520 -0.0461 0.030 Uiso 1 1 calc R . .
C2 C -0.5425(5) 0.6391(2) 0.1165(5) 0.0242(12) Uani 1 1 d . . .
H2A H -0.6191 0.6191 0.0556 0.029 Uiso 1 1 calc R . .
H2B H -0.5076 0.6154 0.1921 0.029 Uiso 1 1 calc R . .
C3 C -0.2530(5) 0.6915(2) 0.0653(4) 0.0232(11) Uani 1 1 d . . .
C4 C -0.3490(5) 0.6884(2) 0.1061(4) 0.0250(12) Uani 1 1 d . . .
H4 H -0.3515 0.7168 0.1615 0.030 Uiso 1 1 calc R . .
C5 C -0.4417(5) 0.6438(2) 0.0663(4) 0.0199(11) Uani 1 1 d . . .
C6 C -0.4372(5) 0.6015(2) -0.0173(4) 0.0195(11) Uani 1 1 d . . .
H6 H -0.4989 0.5714 -0.0450 0.023 Uiso 1 1 calc R . .
C7 C -0.3353(5) 0.5576(2) -0.1483(4) 0.0265(12) Uani 1 1 d . . .
H7A H -0.4219 0.5416 -0.1966 0.032 Uiso 1 1 calc R . .
H7B H -0.3065 0.5757 -0.2060 0.032 Uiso 1 1 calc R . .
C8 C -0.1745(6) 0.4759(3) -0.1262(5) 0.0366(15) Uani 1 1 d . . .
H8 H -0.1734 0.4804 -0.2035 0.044 Uiso 1 1 calc R . .
C9 C -0.1070(6) 0.4362(3) -0.0381(5) 0.0379(15) Uani 1 1 d . . .
H9 H -0.0499 0.4082 -0.0438 0.046 Uiso 1 1 calc R . .
C10 C -0.3407(5) 0.6041(2) -0.0596(4) 0.0223(11) Uani 1 1 d . . .
C11 C -0.1521(5) 0.7403(2) 0.1129(5) 0.0318(13) Uani 1 1 d . . .
H11A H -0.1477 0.7601 0.0425 0.038 Uiso 1 1 calc R . .
H11B H -0.1786 0.7693 0.1575 0.038 Uiso 1 1 calc R . .
C12 C 0.0785(6) 0.7099(3) 0.1659(5) 0.0405(16) Uani 1 1 d . A .
H12 H 0.0785 0.7186 0.0895 0.049 Uiso 1 1 calc R . .
C13 C 0.1784(6) 0.6872(3) 0.2672(5) 0.0415(15) Uani 1 1 d . . .
H13 H 0.2603 0.6782 0.2727 0.050 Uiso 1 1 calc R A .
C14 C 0.0194(5) 0.6982(2) 0.3140(5) 0.0303(13) Uani 1 1 d . . .
H14 H -0.0312 0.6981 0.3578 0.036 Uiso 1 1 calc R A .
C15 C -0.2205(5) 0.4879(2) 0.0325(4) 0.0231(12) Uani 1 1 d . . .
H15 H -0.2570 0.5025 0.0833 0.028 Uiso 1 1 calc R . .
C16 C -0.5248(5) 0.7273(2) 0.2570(5) 0.0301(13) Uani 1 1 d . . .
H16 H -0.4637 0.7126 0.3331 0.036 Uiso 1 1 calc R . .
C17 C -0.6617(5) 0.7353(2) 0.0586(5) 0.0269(12) Uani 1 1 d . . .
H17 H -0.7112 0.7261 -0.0253 0.032 Uiso 1 1 calc R . .
C18 C -0.5777(5) 0.7826(2) 0.2339(5) 0.0308(13) Uani 1 1 d . . .
H18 H -0.5597 0.8125 0.2930 0.037 Uiso 1 1 calc R . .
O14A O 0.3990(16) 0.5995(9) 0.4550(17) 0.056(3) Uani 0.46(2) 1 d PD A 2

loop_
_atom_site_aniso_label
_atom_site_aniso_U_11
_atom_site_aniso_U_22
_atom_site_aniso_U_33
_atom_site_aniso_U_23
_atom_site_aniso_U_13
_atom_site_aniso_U_12
Mo1 0.0244(3) 0.0138(2) 0.0165(2) -0.00238(18) 0.00659(18) 0.00256(19)
Mo2 0.0193(2) 0.0156(2) 0.0216(2) -0.00148(18) 0.00627(18) 0.00484(19)
Mo3 0.0160(2) 0.0111(2) 0.01468(19) 0.00000(17) 0.00692(16) -0.00078(17)
Mo4 0.0147(2) 0.0127(2) 0.0160(2) 0.00051(17) 0.00511(16) -0.00107(17)
Cu1 0.0263(4) 0.0169(3) 0.0262(3) 0.0027(3) 0.0057(3) -0.0052(3)
O1 0.039(2) 0.021(2) 0.0304(19) -0.0029(17) 0.0090(17) -0.0056(18)
O2 0.045(3) 0.034(2) 0.0273(19) 0.0023(18) 0.0177(18) 0.019(2)
O3 0.024(2) 0.0145(18) 0.0212(17) -0.0022(14) 0.0084(15) 0.0030(15)
O4 0.025(2) 0.0176(19) 0.0179(16) 0.0008(14) 0.0123(15) 0.0028(15)
O5 0.033(2) 0.036(2) 0.043(2) -0.013(2) 0.0213(19) 0.0022(19)
O6 0.033(2) 0.024(2) 0.0285(19) 0.0021(17) 0.0019(16) 0.0047(18)
O7 0.0163(19) 0.024(2) 0.0281(18) -0.0034(16) 0.0119(15) -0.0003(16)
O8 0.0164(18) 0.0134(17) 0.0174(16) -0.0031(14) 0.0071(14) -0.0019(14)
O9 0.027(2) 0.0201(19) 0.0201(17) 0.0011(15) 0.0075(15) -0.0007(16)
O10 0.0174(19) 0.0153(18) 0.0222(17) 0.0005(15) 0.0055(14) -0.0030(15)
O11 0.0184(19) 0.0120(17) 0.0168(16) -0.0045(14) 0.0066(14) -0.0012(14)
O12 0.022(2) 0.0198(19) 0.0223(17) 0.0046(15) 0.0057(15) -0.0004(16)
O13 0.022(2) 0.021(2) 0.0223(17) 0.0012(15) 0.0057(15) -0.0055(16)
O14 0.040(4) 0.077(7) 0.055(3) 0.025(6) 0.027(3) -0.005(5)
O15 0.072(9) 0.176(16) 0.079(8) 0.007(9) 0.032(7) -0.026(9)
N1 0.026(2) 0.022(2) 0.0134(19) -0.0006(18) 0.0084(18) 0.002(2)
N2 0.024(2) 0.021(2) 0.017(2) -0.0022(18) 0.0081(18) -0.0002(19)
N3 0.027(3) 0.020(2) 0.027(2) 0.005(2) 0.007(2) -0.004(2)
N4 0.025(3) 0.018(2) 0.030(2) 0.001(2) 0.006(2) -0.004(2)
N5 0.025(3) 0.018(2) 0.030(2) -0.004(2) 0.010(2) 0.003(2)
N6 0.030(3) 0.017(2) 0.027(2) -0.003(2) 0.001(2) 0.006(2)
C1 0.023(3) 0.020(3) 0.030(3) 0.006(2) 0.009(2) 0.001(2)
C2 0.026(3) 0.012(3) 0.034(3) -0.001(2) 0.012(2) 0.004(2)
C3 0.018(3) 0.013(3) 0.029(3) 0.006(2) 0.001(2) 0.000(2)
C4 0.028(3) 0.014(3) 0.025(3) 0.001(2) 0.005(2) 0.002(2)
C5 0.019(3) 0.015(3) 0.019(2) 0.002(2) 0.003(2) 0.002(2)
C6 0.019(3) 0.014(3) 0.019(2) 0.002(2) 0.002(2) 0.002(2)
C7 0.028(3) 0.027(3) 0.021(3) 0.006(2) 0.008(2) 0.009(3)
C8 0.051(4) 0.042(4) 0.027(3) 0.011(3) 0.026(3) 0.020(3)
C9 0.055(4) 0.038(4) 0.031(3) 0.006(3) 0.028(3) 0.016(3)
C10 0.027(3) 0.017(3) 0.017(2) 0.006(2) 0.003(2) 0.007(2)
C11 0.024(3) 0.023(3) 0.040(3) 0.002(3) 0.006(2) -0.003(3)
C12 0.030(4) 0.060(5) 0.030(3) 0.015(3) 0.012(3) 0.001(3)
C13 0.031(4) 0.051(4) 0.045(3) 0.009(3) 0.018(3) -0.001(3)
C14 0.029(3) 0.029(3) 0.034(3) 0.003(3) 0.015(3) -0.002(3)
C15 0.026(3) 0.026(3) 0.014(2) -0.003(2) 0.005(2) 0.004(2)
C16 0.031(3) 0.028(3) 0.023(3) -0.002(2) 0.005(2) 0.006(3)
C17 0.024(3) 0.022(3) 0.027(3) -0.006(2) 0.003(2) 0.005(2)
C18 0.035(4) 0.028(3) 0.025(3) -0.009(2) 0.008(2) 0.004(3)
O14A 0.040(4) 0.077(7) 0.055(3) 0.025(6) 0.027(3) -0.005(5)

loop_
_atom_type_symbol
_atom_type_description
_atom_type_scat_dispersion_real
_atom_type_scat_dispersion_imag
_atom_type_scat_source
C C 0.0033 0.0016 'International Tables Vol C Tables 4.2.6.8 and 6.1.1.4'
H H 0.0000 0.0000 'International Tables Vol C Tables 4.2.6.8 and 6.1.1.4'
Cu Cu 0.3201 1.2651 'International Tables Vol C Tables 4.2.6.8 and 6.1.1.4'
Mo Mo -1.6832 0.6857 'International Tables Vol C Tables 4.2.6.8 and 6.1.1.4'
N N 0.0061 0.0033 'International Tables Vol C Tables 4.2.6.8 and 6.1.1.4'
O O 0.0106 0.0060 'International Tables Vol C Tables 4.2.6.8 and 6.1.1.4'

loop_
_geom_angle_atom_site_label_1
_geom_angle_atom_site_label_2
_geom_angle_atom_site_label_3
_geom_angle
_geom_angle_site_symmetry_1
_geom_angle_site_symmetry_3
O1 Mo1 O2 105.27(18) . .
O1 Mo1 O3 102.91(15) . .
O1 Mo1 O4 160.65(14) . .
O1 Mo1 O11 93.60(15) . 3_566
O1 Mo1 N1 95.59(16) . .
O2 Mo1 O3 99.97(15) . .
O2 Mo1 O4 94.07(16) . .
O2 Mo1 O11 156.23(16) . 3_566
O2 Mo1 N1 84.57(15) . .
O3 Mo1 O4 73.71(12) . .
O3 Mo1 O11 89.50(12) . 3_566
O3 Mo1 N1 158.92(15) . .
O11 Mo1 O4 67.56(11) 3_566 .
O11 Mo1 N1 79.24(13) 3_566 .
N1 Mo1 O4 85.48(13) . .
O3 Mo2 O4 74.08(12) . .
O3 Mo2 O7 149.59(13) . .
O3 Mo2 O8 84.18(12) . .
O5 Mo2 O3 102.76(16) . .
O5 Mo2 O4 90.47(15) . .
O5 Mo2 O7 95.73(16) . .
O5 Mo2 O8 160.54(16) . .
O6 Mo2 O3 97.51(16) . .
O6 Mo2 O4 164.50(14) . .
O6 Mo2 O5 104.24(18) . .
O6 Mo2 O7 101.10(15) . .
O6 Mo2 O8 92.66(14) . .
O7 Mo2 O4 81.92(13) . .
O7 Mo2 O8 71.20(12) . .
O8 Mo2 O4 73.78(10) . .
O4 Mo3 O8 139.52(13) . 3_566
O4 Mo3 O11 77.64(13) . 3_566
O8 Mo3 O11 72.53(12) 3_566 3_566
O9 Mo3 O4 105.24(14) . .
O9 Mo3 O8 105.05(14) . 3_566
O9 Mo3 O10 102.51(15) . .
O9 Mo3 O11 97.14(14) . 3_566
O10 Mo3 O4 102.39(14) . .
O10 Mo3 O8 96.56(13) . 3_566
O10 Mo3 O11 159.52(12) . 3_566
O7 Mo4 O8 74.87(12) . .
O7 Mo4 O10 81.42(12) . .
O7 Mo4 O11 146.92(14) . .
O8 Mo4 O10 72.63(11) . .
O11 Mo4 O8 72.49(12) . .
O11 Mo4 O10 83.91(11) . .
O12 Mo4 O7 98.17(15) . .
O12 Mo4 O8 109.18(14) . .
O12 Mo4 O10 178.01(14) . .
O12 Mo4 O11 97.41(14) . .
O12 Mo4 O13 103.68(15) . .
O13 Mo4 O7 104.21(15) . .
O13 Mo4 O8 146.95(13) . .
O13 Mo4 O10 74.58(13) . .
O13 Mo4 O11 100.17(14) . .
O10 Cu1 O13 80.09(13) . .
O10 Cu1 O14 105.7(5) . .
O10 Cu1 N3 91.38(15) . .
O10 Cu1 O14A 91.0(5) . .
O13 Cu1 O14 87.8(4) . .
O13 Cu1 O14A 81.3(4) . .
N3 Cu1 O13 170.69(16) . .
N3 Cu1 O14 90.9(4) . .
N3 Cu1 O14A 95.2(5) . .
N6 Cu1 O10 163.33(15) 4_676 .
N6 Cu1 O13 92.90(15) 4_676 .
N6 Cu1 O14 89.0(5) 4_676 .
N6 Cu1 N3 96.31(17) 4_676 .
N6 Cu1 O14A 102.9(6) 4_676 .
O14A Cu1 O14 15.1(4) . .
Mo1 O3 Mo2 117.30(16) . .
Mo2 O4 Mo1 89.16(11) . .
Mo3 O4 Mo1 107.84(14) . .
Mo3 O4 Mo2 115.39(13) . .
Mo4 O7 Mo2 113.73(15) . .
Mo3 O8 Mo2 149.24(16) 3_566 .
Mo3 O8 Mo4 105.26(13) 3_566 .
Mo4 O8 Mo2 95.43(12) . .
Mo3 O10 Mo4 114.54(15) . .
Mo3 O10 Cu1 153.45(18) . .
Cu1 O10 Mo4 91.98(12) . .
Mo3 O11 Mo1 106.67(13) 3_566 3_566
Mo4 O11 Mo1 145.07(17) . 3_566
Mo4 O11 Mo3 106.96(13) . 3_566
Mo4 O13 Cu1 113.24(16) . .
C9 N1 Mo1 124.1(3) . .
C15 N1 Mo1 130.0(3) . .
C15 N1 C9 105.8(4) . .
C8 N2 C7 125.3(4) . .
C15 N2 C7 127.2(4) . .
C15 N2 C8 107.6(4) . .
C13 N3 Cu1 124.0(4) . .
C14 N3 Cu1 130.1(4) . .
C14 N3 C13 105.7(4) . .
C12 N4 C11 125.7(4) . .
C14 N4 C11 127.8(5) . .
C14 N4 C12 106.4(4) . .
C16 N5 C2 127.0(4) . .
C17 N5 C2 125.1(4) . .
C17 N5 C16 107.1(4) . .
C17 N6 Cu1 126.6(3) . 4_475
C17 N6 C18 106.5(4) . .
C18 N6 Cu1 126.6(4) . 4_475
C3 C1 H1 119.8 . .
C3 C1 C10 120.4(5) . .
C10 C1 H1 119.8 . .
N5 C2 H2A 109.2 . .
N5 C2 H2B 109.2 . .
N5 C2 C5 111.9(4) . .
H2A C2 H2B 107.9 . .
C5 C2 H2A 109.2 . .
C5 C2 H2B 109.2 . .
C1 C3 C11 120.5(5) . .
C4 C3 C1 119.7(5) . .
C4 C3 C11 119.8(5) . .
C3 C4 H4 119.3 . .
C3 C4 C5 121.5(5) . .
C5 C4 H4 119.3 . .
C4 C5 C2 121.0(4) . .
C4 C5 C6 118.7(5) . .
C6 C5 C2 120.3(4) . .
C5 C6 H6 119.7 . .
C5 C6 C10 120.5(5) . .
C10 C6 H6 119.7 . .
N2 C7 H7A 109.3 . .
N2 C7 H7B 109.3 . .
N2 C7 C10 111.6(4) . .
H7A C7 H7B 108.0 . .
C10 C7 H7A 109.3 . .
C10 C7 H7B 109.3 . .
N2 C8 H8 126.5 . .
C9 C8 N2 107.0(4) . .
C9 C8 H8 126.5 . .
N1 C9 H9 125.4 . .
C8 C9 N1 109.1(5) . .
C8 C9 H9 125.4 . .
C1 C10 C6 119.2(4) . .
C1 C10 C7 120.6(5) . .
C6 C10 C7 120.1(5) . .
N4 C11 C3 112.2(4) . .
N4 C11 H11A 109.2 . .
N4 C11 H11B 109.2 . .
C3 C11 H11A 109.2 . .
C3 C11 H11B 109.2 . .
H11A C11 H11B 107.9 . .
N4 C12 H12 126.5 . .
C13 C12 N4 107.0(5) . .
C13 C12 H12 126.5 . .
N3 C13 H13 125.3 . .
C12 C13 N3 109.3(5) . .
C12 C13 H13 125.3 . .
N3 C14 N4 111.5(5) . .
N3 C14 H14 124.2 . .
N4 C14 H14 124.2 . .
N1 C15 N2 110.5(4) . .
N1 C15 H15 124.7 . .
N2 C15 H15 124.7 . .
N5 C16 H16 126.9 . .
C18 C16 N5 106.1(4) . .
C18 C16 H16 126.9 . .
N5 C17 H17 124.5 . .
N6 C17 N5 111.1(4) . .
N6 C17 H17 124.5 . .
N6 C18 H18 125.4 . .
C16 C18 N6 109.1(5) . .
C16 C18 H18 125.4 . .

loop_
_geom_bond_atom_site_label_1
_geom_bond_atom_site_label_2
_geom_bond_distance
_geom_bond_site_symmetry_2
Mo1 O1 1.694(4) .
Mo1 O2 1.707(3) .
Mo1 O3 1.903(3) .
Mo1 O4 2.355(3) .
Mo1 O11 2.125(3) 3_566
Mo1 N1 2.207(4) .
Mo2 O3 1.936(3) .
Mo2 O4 2.316(3) .
Mo2 O5 1.702(3) .
Mo2 O6 1.699(3) .
Mo2 O7 1.977(3) .
Mo2 O8 2.251(3) .
Mo3 O4 1.846(3) .
Mo3 O8 1.964(3) 3_566
Mo3 O9 1.685(3) .
Mo3 O10 1.797(3) .
Mo3 O11 2.124(3) 3_566
Mo4 O7 1.908(3) .
Mo4 O8 2.146(3) .
Mo4 O10 2.382(3) .
Mo4 O11 1.940(3) .
Mo4 O12 1.692(3) .
Mo4 O13 1.760(3) .
Cu1 O10 1.972(3) .
Cu1 O13 2.003(3) .
Cu1 O14 2.385(11) .
Cu1 N3 1.973(4) .
Cu1 N6 1.963(4) 4_676
Cu1 O14A 2.362(13) .
O8 Mo3 1.963(3) 3_566
O11 Mo1 2.125(3) 3_566
O11 Mo3 2.124(3) 3_566
N1 C9 1.383(6) .
N1 C15 1.332(6) .
N2 C7 1.478(6) .
N2 C8 1.372(6) .
N2 C15 1.338(5) .
N3 C13 1.358(6) .
N3 C14 1.316(6) .
N4 C11 1.470(6) .
N4 C12 1.359(7) .
N4 C14 1.339(6) .
N5 C2 1.464(6) .
N5 C16 1.385(6) .
N5 C17 1.346(6) .
N6 Cu1 1.963(4) 4_475
N6 C17 1.320(6) .
N6 C18 1.376(6) .
C1 H1 0.9300 .
C1 C3 1.382(7) .
C1 C10 1.396(7) .
C2 H2A 0.9700 .
C2 H2B 0.9700 .
C2 C5 1.513(6) .
C3 C4 1.379(7) .
C3 C11 1.513(7) .
C4 H4 0.9300 .
C4 C5 1.386(7) .
C5 C6 1.395(6) .
C6 H6 0.9300 .
C6 C10 1.397(6) .
C7 H7A 0.9700 .
C7 H7B 0.9700 .
C7 C10 1.510(7) .
C8 H8 0.9300 .
C8 C9 1.340(7) .
C9 H9 0.9300 .
C11 H11A 0.9700 .
C11 H11B 0.9700 .
C12 H12 0.9300 .
C12 C13 1.347(8) .
C13 H13 0.9300 .
C14 H14 0.9300 .
C15 H15 0.9300 .
C16 H16 0.9300 .
C16 C18 1.363(7) .
C17 H17 0.9300 .
C18 H18 0.9300 .
